data_4322581
loop_
_publ_author_name
'Andrew M. Dattelbaum'
'James D. Martin'

_publ_contact_author
;
 James D. Martin 
    Department of Chemistry
    North Carolina State University
    Box 8204
    Raleigh, NC 27695-8204
;
_publ_contact_author_email jdmartin@ncsu.edu
_publ_contact_author_fax (919)-515-5079
_publ_contact_author_phone (919)-515-3402
_publ_section_title
;
 Benzene-Copper(I) Coordination in a Bimetallic Chain Complex
;
_journal_name_full 'Inorganic Chemistry'
_journal_page_first 6200
_journal_page_last 6205
_journal_paper_doi 10.1021/ic991064h
_journal_volume 38
_journal_year 1999
_chemical_formula_moiety 'Zr Cu2 Cl6 C12 H12 '
_chemical_formula_sum 'C12 H12 Cl6 Cu2 Zr'
_chemical_formula_weight 587.25
_chemical_name_systematic ?
_space_group_IT_number 11
_symmetry_cell_setting monoclinic
_symmetry_space_group_name_Hall '-P 2yb'
_symmetry_space_group_name_H-M 'P 1 21/m 1'
_cell_angle_alpha 90.0
_cell_angle_beta 93.675(3)
_cell_angle_gamma 90.0
_cell_formula_units_Z 2
_cell_length_a 6.1206(4)
_cell_length_b 11.1242(4)
_cell_length_c 13.6222(6)
_cell_measurement_reflns_used 24
_cell_measurement_temperature 298
_cell_measurement_theta_max 20.00
_cell_measurement_theta_min 17.50
_cell_volume 925.58(8)
_computing_data_reduction 'NRCVAX DATRD2'
_computing_molecular_graphics NRCVAX
_computing_publication_material 'NRCVAX TABLES Jan 94 Version'
_computing_structure_refinement 'NRCVAX LSTSQ'
_computing_structure_solution SIR92
_diffrn_ambient_temperature 298
_diffrn_measurement_device 'Nonius CAD-4    '
_diffrn_measurement_method 'Theta/2theta scan b/P/b '
_diffrn_radiation_monochromator graphite
_diffrn_radiation_source 'xray tube'
_diffrn_radiation_type 'Molybdenum K\a'
_diffrn_radiation_wavelength .71073
_diffrn_reflns_av_R_equivalents .000
_diffrn_reflns_limit_h_max 7
_diffrn_reflns_limit_h_min -7
_diffrn_reflns_limit_k_max 14
_diffrn_reflns_limit_k_min 0
_diffrn_reflns_limit_l_max 17
_diffrn_reflns_limit_l_min 0
_diffrn_reflns_number 2108
_diffrn_reflns_theta_max 27.00
_diffrn_reflns_theta_min 0.00
_exptl_absorpt_coefficient_mu 3.69
_exptl_absorpt_correction_T_max .9965
_exptl_absorpt_correction_T_min .7342
_exptl_absorpt_correction_type empirical
_exptl_crystal_density_diffrn 2.107
_exptl_crystal_F_000 564.88
_exptl_crystal_size_max .28
_exptl_crystal_size_mid .20
_exptl_crystal_size_min .14
_refine_diff_density_max 1.50
_refine_diff_density_min -1.50
_refine_ls_extinction_coef 428(36)
_refine_ls_extinction_method Larson
_refine_ls_goodness_of_fit_obs 1.56
_refine_ls_matrix_type full
_refine_ls_number_parameters 104
_refine_ls_number_reflns 1456
_refine_ls_R_factor_all .045
_refine_ls_R_factor_obs .044
_refine_ls_shift/esd_max .000
_refine_ls_structure_factor_coef F
_refine_ls_weighting_details 'w = 1/(\s^2^(F)+ .0005F^2^)'
_refine_ls_weighting_scheme calc
_refine_ls_wR_factor_all .054
_refine_ls_wR_factor_obs .053
_reflns_number_observed 1460
_reflns_number_total 2108
_reflns_observed_criterion 'Inet > 1.0\s(Inet)'
_cod_data_source_file ic991064h.cif
_cod_data_source_block compd
_cod_depositor_comments
;
The following automatic conversions were performed:

'_refine_ls_weighting_scheme' value '1/(\s^2^(F)+ .0005F^2^)' was
changed to 'calc'. New tag '_refine_ls_weighting_details' was
created. The value of the new tag was set to 'w = 1/(\s^2^(F)+
.0005F^2^)'.

Automatic conversion script
Id: cif_fix_values 3143 2015-03-26 13:38:13Z robertas 
;
_cod_original_sg_symbol_H-M 'P 21/m'
_cod_original_formula_sum 'Zr Cu2 Cl6 C12 H12 '
_cod_database_code 4322581

loop_
_symmetry_equiv_pos_as_xyz
x,y,z
-x,-y,-z
-x,1/2+y,-z
x,1/2-y,z

loop_
_atom_site_aniso_label
_atom_site_aniso_U_11
_atom_site_aniso_U_22
_atom_site_aniso_U_33
_atom_site_aniso_U_12
_atom_site_aniso_U_13
_atom_site_aniso_U_23
_atom_site_aniso_type_symbol
Zr .0194(4) .0295(4) .0266(4) .00000 .0020(3) .00000 Zr
Cu(1) .0371(7) .0716(10) .0537(8) .00000 .0063(5) .00000 Cu
Cu(2) .0834(11) .0518(9) .0415(7) .00000 .0193(7) .00000 Cu
Cl(1) .0264(11) .0723(17) .0316(11) .00000 -.0048(8) .00000 Cl
Cl(2) .0357(8) .0329(8) .0438(8) -.0070(6) .0108(6) -.0002(7) Cl
Cl(3) .0302(11) .0725(18) .0334(11) .00000 -.0078(9) .00000 Cl
Cl(4) .0400(8) .0328(9) .0452(8) -.0074(6) .0146(6) -.0006(7) Cl
C(1) .055(4) .124(8) .038(4) .039(5) -.006(3) -.005(4) C
C(2) .118(8) .046(5) .060(5) .010(5) -.029(5) .012(4) C
C(3) .065(5) .113(8) .040(4) -.025(5) .008(3) .021(4) C
C(4) .050(4) .056(4) .029(3) -.015(3) .003(3) .003(3) C
C(5) .065(5) .041(4) .043(4) -.002(4) .005(3) .006(3) C
C(6) .048(4) .071(5) .043(4) .017(4) .003(3) .005(3) C

loop_
_atom_site_label
_atom_site_fract_x
_atom_site_fract_y
_atom_site_fract_z
_atom_site_U_iso_or_equiv
_atom_site_thermal_displace_type
_atom_site_calc_flag
_atom_site_refinement_flags
_atom_site_type_symbol
Zr .07644(12) .75000 .74848(6) .0252(4) Uij ? S Zr
Cu(1) .70728(20) .75000 .91754(9) .0540(8) Uij ? S Cu
Cu(2) -.60197(25) .75000 .57029(9) .0582(9) Uij ? S Cu
Cl(1) .3270(3) .75000 .89924(15) .0437(13) Uij ? S Cl
Cl(2) -.14217(23) .59175(13) .82264(11) .0371(7) Uij ? . Cl
Cl(3) -.1675(3) .75000 .59995(15) .0458(13) Uij ? S Cl
Cl(4) .30329(24) .90646(14) .67366(11) .0388(7) Uij ? . Cl
C(1) .8418(13) .6893(9) .0716(5) .073(5) Uij ? . C
C(2) .6701(17) .6279(8) .1106(6) .076(6) Uij ? . C
C(3) .5007(13) .6895(8) .1485(5) .072(5) Uij ? . C
C(4) .4244(10) .8125(6) .4183(4) .045(3) Uij ? . C
C(5) .2349(12) .8750(7) .3861(5) .050(4) Uij ? . C
C(6) .0545(11) .8126(7) .3536(5) .054(4) Uij ? . C
H(1) .958 .642 .048 .0822 Uiso ? . H
H(2) .662 .542 .110 .0848 Uiso ? . H
H(3) .385 .646 .177 .0824 Uiso ? . H
H(4) .557 .854 .439 .0549 Uiso ? . H
H(5) .230 .961 .387 .0598 Uiso ? . H
H(6) -.075 .855 .330 .0641 Uiso ? . H

loop_
_atom_type_symbol
_atom_type_description
_atom_type_scat_dispersion_real
_atom_type_scat_dispersion_imag
_atom_type_scat_source
Zr ? -2.965 .560 'International Tables Vol. IV Table 2.2B'
Cu ? .263 1.266 'International Tables Vol. IV Table 2.2B'
Cl ? .132 .159 'International Tables Vol. IV Table 2.2B'
C ? .002 .002 'International Tables Vol. IV Table 2.2B'
H ? .000 .000 'International Tables Vol. IV Table 2.2B'

loop_
_geom_angle_atom_site_label_1
_geom_angle_atom_site_label_2
_geom_angle_atom_site_label_3
_geom_angle
_geom_angle_site_symmetry_1
_geom_angle_site_symmetry_2
_geom_angle_site_symmetry_3
_geom_angle_publ_flag
Cl(1) Zr Cl(2) 89.06(5) ? ? ? ?
Cl(1) Zr Cl(2)c 89.06(5) ? ? ? ?
Cl(1) Zr Cl(3) 179.65(8) ? ? ? ?
Cl(1) Zr Cl(4) 90.43(5) ? ? ? ?
Cl(1) Zr Cl(4)c 90.43(5) ? ? ? ?
Cl(2) Zr Cl(2)c 91.08(5) ? ? ? ?
Cl(2) Zr Cl(3) 91.18(5) ? ? ? ?
Cl(2) Zr Cl(4) 178.79(6) ? ? ? ?
Cl(2) Zr Cl(4)c 90.01(5) ? ? ? ?
Cl(2)c Zr Cl(3) 91.18(5) ? ? ? ?
Cl(2)c Zr Cl(4) 90.01(5) ? ? ? ?
Cl(2)c Zr Cl(4)c 178.80(6) ? ? ? ?
Cl(3) Zr Cl(4) 89.32(6) ? ? ? ?
Cl(3) Zr Cl(4)c 89.32(6) ? ? ? ?
Cl(4) Zr Cl(4)c 88.90(6) ? ? ? ?
Cl(1) Cu(1) Cl(2)b 110.99(6) ? ? ? ?
Cl(1) Cu(1) Cl(2)d 110.99(6) ? ? ? ?
Cl(1) Cu(1) C(1)e 113.2(2) ? ? ? ?
Cl(1) Cu(1) C(1)f 113.2(2) ? ? ? ?
Cl(2)b Cu(1) Cl(2)d 94.24(6) ? ? ? ?
Cl(2)b Cu(1) C(1)e 98.5(2) ? ? ? ?
Cl(2)b Cu(1) C(1)f 125.3(3) ? ? ? ?
Cl(2)d Cu(1) C(1)e 125.3(3) ? ? ? ?
Cl(2)d Cu(1) C(1)f 98.5(2) ? ? ? ?
C(1)e Cu(1) C(1)f 34.0(3) ? ? ? ?
Cl(3) Cu(2) Cl(4)a 101.10(6) ? ? ? ?
Cl(3) Cu(2) Cl(4)g 101.10(6) ? ? ? ?
Cl(3) Cu(2) C(4)a 90.6(2) ? ? ? ?
Cl(3) Cu(2) C(4)g 90.6(2) ? ? ? ?
Cl(4)a Cu(2) Cl(4)g 96.38(7) ? ? ? ?
Cl(4)a Cu(2) C(4)a 111.6(2) ? ? ? ?
Cl(4)a Cu(2) C(4)g 147.1(2) ? ? ? ?
Cl(4)g Cu(2) C(4)a 147.1(2) ? ? ? ?
Cl(4)g Cu(2) C(4)g 111.6(2) ? ? ? ?
C(4)a Cu(2) C(4)g 36.9(3) ? ? ? ?
Zr Cl(1) Cu(1) 130.5(1) ? ? ? ?
Zr Cl(2) Cu(1)a 86.23(5) ? ? ? ?
Zr Cl(3) Cu(2) 132.7(1) ? ? ? ?
Zr Cl(4) Cu(2)b 83.81(6) ? ? ? ?
Cu(1)p C(1) C(1)c 73.0(4) ? ? ? ?
Cu(1)p C(1) C(2) 104.9(5) ? ? ? ?
Cu(1)p C(1) H(1) 94.7(5) ? ? ? ?
C(1)c C(1) C(2) 119.5(7) ? ? ? ?
C(1)c C(1) H(1) 123.2(9) ? ? ? ?
C(2) C(1) H(1) 117.3(10) ? ? ? ?
C(1) C(2) C(3) 120.5(8) ? ? ? ?
C(1) C(2) H(2) 121.9(10) ? ? ? ?
C(3) C(2) H(2) 117.5(10) ? ? ? ?
C(2) C(3) C(3)c 120.0(7) ? ? ? ?
C(2) C(3) H(3) 119.7(9) ? ? ? ?
C(3)c C(3) H(3) 120.2(9) ? ? ? ?
Cu(2)b C(4) C(4)c 71.6(3) ? ? ? ?
Cu(2)b C(4) C(5) 110.0(4) ? ? ? ?
Cu(2)b C(4) H(4) 89.3(4) ? ? ? ?
C(4)c C(4) C(5) 119.8(6) ? ? ? ?
C(4)c C(4) H(4) 118.9(7) ? ? ? ?
C(5) C(4) H(4) 121.3(7) ? ? ? ?
C(4) C(5) C(6) 119.4(7) ? ? ? ?
C(4) C(5) H(5) 121.0(7) ? ? ? ?
C(6) C(5) H(5) 119.6(7) ? ? ? ?
C(5) C(6) C(6)c 120.8(6) ? ? ? ?
C(5) C(6) H(6) 119.9(8) ? ? ? ?
C(6)c C(6) H(6) 119.2(7) ? ? ? ?

loop_
_geom_bond_atom_site_label_1
_geom_bond_atom_site_label_2
_geom_bond_distance
_geom_bond_site_symmetry_1
_geom_bond_site_symmetry_2
_geom_bond_publ_flag
Zr Cu(1)a 3.328(1) ? ? ?
Zr Cu(2)b 3.222(2) ? ? ?
Zr Cl(1) 2.483(2) ? ? ?
Zr Cl(2) 2.467(2) ? ? ?
Zr Cl(2)c 2.467(2) ? ? ?
Zr Cl(3) 2.436(2) ? ? ?
Zr Cl(4) 2.485(2) ? ? ?
Zr Cl(4)c 2.485(2) ? ? ?
Cu(1) Zrb 3.328(2) ? ? ?
Cu(1) Cl(1)b 3.817(2) ? ? ?
Cu(1) Cl(1) 2.325(2) ? ? ?
Cu(1) Cl(2)b 2.4035(2) ? ? ?
Cu(1) Cl(2)d 2.403(2) ? ? ?
Cu(1) C(1)e 2.306(7) ? ? ?
Cu(1) C(1)f 2.306(7) ? ? ?
Cu(1) C(2)e 2.982(9) ? ? ?
Cu(1) C(2)f 2.982(9) ? ? ?
Cu(1) H(1)e 2.569(1) ? ? ?
Cu(1) H(1)f 2.569(1) ? ? ?
Cu(2) Zra 3.222(2) ? ? ?
Cu(2) Cl(3) 2.664(3) ? ? ?
Cu(2) Cl(3)a 3.510(3) ? ? ?
Cu(2) Cl(4)a 2.335(2) ? ? ?
Cu(2) Cl(4)g 2.335(2) ? ? ?
Cu(2) C(4)a 2.200(6) ? ? ?
Cu(2) C(4)g 2.200(6) ? ? ?
Cu(2) C(5)a 2.984(7) ? ? ?
Cu(2) C(5)g 2.984(7) ? ? ?
Cu(2) H(4)a 2.389(1) ? ? ?
Cu(2) H(4)g 2.389(1) ? ? ?
Cl(1) Cu(1)a 3.817(2) ? ? ?
Cl(1) Cl(2)b 3.896(2) ? ? ?
Cl(1) Cl(2) 3.471(2) ? ? ?
Cl(1) Cl(2)d 3.896(2) ? ? ?
Cl(1) Cl(2)c 3.471(2) ? ? ?
Cl(1) Cl(4) 3.526(2) ? ? ?
Cl(1) Cl(4)c 3.526(2) ? ? ?
Cl(1) C(3)e 3.556(7) ? ? ?
Cl(1) C(3)f 3.556(7) ? ? ?
Cl(1) H(1)h 3.347(2) ? ? ?
Cl(1) H(1)i 3.347(2) ? ? ?
Cl(1) H(2)j 3.2483(2) ? ? ?
Cl(1) H(2)k 3.2483(2) ? ? ?
Cl(2) Cu(1)a 2.403(2) ? ? ?
Cl(2) Cl(1)a 3.896(2) ? ? ?
Cl(2) Cl(2)c 3.521(3) ? ? ?
Cl(2) Cl(3) 3.502(2) ? ? ?
Cl(2) Cl(4)c 3.502(2) ? ? ?
Cl(2) Cl(4)g 3.841(2) ? ? ?
Cl(2) C(1)h 3.568(7) ? ? ?
Cl(2) H(1)h 3.138(2) ? ? ?
Cl(2) H(1)j 3.301(2) ? ? ?
Cl(2) H(2)j 3.364(2) ? ? ?
Cl(2) H(3)l 3.035(1) ? ? ?
Cl(2) H(5)m 3.224(2) ? ? ?
Cl(3) Cu(2)b 3.510(3) ? ? ?
Cl(3) Cl(2)c 3.502(2) ? ? ?
Cl(3) Cl(4) 3.460(2) ? ? ?
Cl(3) Cl(4)a 3.866(2) ? ? ?
Cl(3) Cl(4)c 3.460(2) ? ? ?
Cl(3) Cl(4)g 3.866(2) ? ? ?
Cl(3) C(4)a 3.472(7) ? ? ?
Cl(3) C(4)g 3.472(7) ? ? ?
Cl(3) H(4)a 2.920(2) ? ? ?
Cl(3) H(4)g 2.920(2) ? ? ?
Cl(3) H(5)n 3.2414(3) ? ? ?
Cl(3) H(5)m 3.2414(3) ? ? ?
Cl(4) Cu(2)b 2.335(2) ? ? ?
Cl(4) Cl(2)d 3.841(2) ? ? ?
Cl(4) Cl(2)c 3.502(2) ? ? ?
Cl(4) Cl(3)b 3.866(2) ? ? ?
Cl(4) Cl(4)c 3.481(3) ? ? ?
Cl(4) H(2)k 3.299(2) ? ? ?
Cl(4) H(4)o 3.217(2) ? ? ?
Cl(4) H(5)o 3.364(1) ? ? ?
Cl(4) H(6)n 3.001(2) ? ? ?
C(1) Cu(1)p 2.306(7) ? ? ?
C(1) Cl(2)q 3.568(7) ? ? ?
C(1) C(1)c 1.35(2) ? ? ?
C(1) C(2) 1.39(1) ? ? ?
C(1) C(2)c 2.37(1) ? ? ?
C(1) C(3) 2.40(1) ? ? ?
C(1) H(1) .960(7) ? ? ?
C(1) H(1)c 2.04(1) ? ? ?
C(1) H(2) 2.06(1) ? ? ?
C(2) Cu(1)p 2.98(1) ? ? ?
C(2) C(1)c 2.37(1) ? ? ?
C(2) C(2)c 2.72(2) ? ? ?
C(2) C(3) 1.37(1) ? ? ?
C(2) C(3)c 2.35(1) ? ? ?
C(2) H(1) 2.02(1) ? ? ?
C(2) H(2) .960(9) ? ? ?
C(2) H(3) 2.03(1) ? ? ?
C(3) Cl(1)p 3.556(7) ? ? ?
C(3) C(2)c 2.35(1) ? ? ?
C(3) C(3)c 1.35(2) ? ? ?
C(3) H(2) 2.00(1) ? ? ?
C(3) H(3) .960(7) ? ? ?
C(3) H(3)c 2.01(1) ? ? ?
C(4) Cu(2)b 2.200(6) ? ? ?
C(4) Cl(3)b 3.472(7) ? ? ?
C(4) C(4)c 1.39(1) ? ? ?
C(4) C(5) 1.40(1) ? ? ?
C(4) C(5)c 2.41(1) ? ? ?
C(4) C(6) 2.376(9) ? ? ?
C(4) H(4) .960(6) ? ? ?
C(4) H(4)c 2.037(7) ? ? ?
C(4) H(5) 2.064(7) ? ? ?
C(5) Cu(2)b 2.984(7) ? ? ?
C(5) C(4)c 2.41(1) ? ? ?
C(5) C(6) 1.35(1) ? ? ?
C(5) C(6)c 2.39(1) ? ? ?
C(5) H(4) 2.067(7) ? ? ?
C(5) H(5) .960(7) ? ? ?
C(5) H(6) 2.013(8) ? ? ?
C(6) C(5)c 2.39(1) ? ? ?
C(6) C(6)c 1.39(2) ? ? ?
C(6) H(5) 2.010(8) ? ? ?
C(6) H(6) .960(7) ? ? ?
C(6) H(6)c 2.041(8) ? ? ?
H(1) Cu(1)p 2.569(1) ? ? ?
H(1) Cl(1)q 3.347(2) ? ? ?
H(1) Cl(2)q 3.138(2) ? ? ?
H(1) Cl(2)j 3.301(2) ? ? ?
H(1) C(1)c 2.04(1) ? ? ?
H(1) H(2) 2.3372(1) ? ? ?
H(2) Cl(1)j 3.2483(2) ? ? ?
H(2) Cl(2)j 3.364(2) ? ? ?
H(2) Cl(4)r 3.299(2) ? ? ?
H(2) H(3) 2.2917(1) ? ? ?
H(3) Cl(2)l 3.035(1) ? ? ?
H(3) C(3)c 2.01(1) ? ? ?
H(3) H(3)c 2.3116(1) ? ? ?
H(4) Cu(2)b 2.389(1) ? ? ?
H(4) Cl(3)b 2.920(2) ? ? ?
H(4) Cl(4)o 3.217(2) ? ? ?
H(4) C(4)c 2.037(7) ? ? ?
H(4) H(4)c 2.3187(1) ? ? ?
H(5) Cl(2)s 3.224(2) ? ? ?
H(5) Cl(3)n 3.2414(3) ? ? ?
H(5) Cl(4)o 3.364(1) ? ? ?
H(5) H(6) 2.3076(1) ? ? ?
H(6) Cl(4)n 3.001(2) ? ? ?
H(6) C(6)c 2.041(8) ? ? ?
H(6) H(6)c 2.32925(8) ? ? ?

loop_
_geom_contact_atom_site_label_1
_geom_contact_atom_site_label_2
_geom_contact_distance
_geom_contact_site_symmetry_1
_geom_contact_site_symmetry_2
_geom_contact_publ_flag
? ? ? ? ? ?
